data_2020162
loop_
_publ_author_name
'Zandbergen, H.B.'
'Ijdo, D.J.W.'

_publ_section_title
;
 Barium Strontium Niobate and Barium Strontium Tantalate, Ba3 Sr Nb2 O9
 and Ba3 Sr Ta2 O9, a Rietveld Refinement of Neutron Powder Diffraction
 Data
;
_journal_name_full 'Acta Crystallographica C (39,1983-)'
_journal_page_first 829
_journal_page_last 832
_journal_volume 39
_journal_year 1983
_chemical_formula_sum 'Ba3 O9 Sr Ta2'
_chemical_name_systematic 'Ba3 Sr Ta2 O9'
_space_group_IT_number 176
_symmetry_space_group_name_Hall '-P 6c'
_symmetry_space_group_name_H-M 'P 63/m'
_cell_angle_alpha 90
_cell_angle_beta 90
_cell_angle_gamma 120
_cell_formula_units_Z 2
_cell_length_a 6.0776
_cell_length_b 6.0776
_cell_length_c 15.336
_cell_volume 490.577
_citation_journal_id_ASTM ACSCEE
_cod_data_source_file Zandbergen_ACSCEE_1983_234.cif
_cod_data_source_block Ba3O9Sr1Ta2
_cod_original_cell_volume 490.5768
_cod_original_formula_sum 'Ba3 O9 Sr1 Ta2'
_cod_database_code 2020162

loop_
_symmetry_equiv_pos_as_xyz
x,y,z
x-y,x,z+1/2
-y,x-y,z
-x,-y,z+1/2
-x+y,-x,z
y,-x+y,z+1/2
-x,-y,-z
-x+y,-x,-z-1/2
y,-x+y,-z
x,y,-z-1/2
x-y,x,-z
-y,x-y,-z-1/2

loop_
_atom_site_label
_atom_site_type_symbol
_atom_site_fract_x
_atom_site_fract_y
_atom_site_fract_z
_atom_site_occupancy
_atom_site_U_iso_or_equiv
Sr1 Sr+2 0 0 0 1 0.0
Ba2 Ba+2 0.3333 0.66667 0.1162 1 0.0
Ba1 Ba+2 0 0 0.25 1 0.0
O1 O-2 0.5673 0.045 0.25 1 0.0
Ta1 Ta+5 0.33333 0.66667 0.8462 1 0.0
O2 O-2 0.7624 0.6433 0.0968 1 0.0
